data_4085530
loop_
_publ_author_name
'Esteruelas, Miguel A.'
'L\'opez, Ana M.'
'Mora, Malka'
'O\~nate, Enrique'

_publ_section_title
;
 Boryl-Dihydrideborate Osmium Complexes: Preparation, Structure, and
 Dynamic Behavior in Solution
;
_journal_issue 5
_journal_name_full Organometallics
_journal_page_first 941
_journal_paper_doi 10.1021/om501309g
_journal_volume 34
_journal_year 2015
_chemical_formula_sum 'C31 H52 B2 O5 Os P2'
_chemical_formula_weight 778.49
_chemical_name_systematic
; 
 ? 
;
_space_group_IT_number 14
_symmetry_cell_setting monoclinic
_symmetry_space_group_name_Hall '-P 2ybc'
_symmetry_space_group_name_H-M 'P 1 21/c 1'
_atom_sites_solution_hydrogens geom
_atom_sites_solution_primary direct
_atom_sites_solution_secondary difmap
_audit_creation_method SHELXL-97
_cell_angle_alpha 90.00
_cell_angle_beta 101.268(2)
_cell_angle_gamma 90.00
_cell_formula_units_Z 4
_cell_length_a 12.8512(15)
_cell_length_b 16.8240(19)
_cell_length_c 16.3209(18)
_cell_measurement_reflns_used 9937
_cell_measurement_temperature 100(2)
_cell_measurement_theta_max 29
_cell_measurement_theta_min 2
_cell_volume 3460.7(7)
_computing_cell_refinement 'SAINT+ v. 7.56a (Bruker AXS, 2008)'
_computing_data_collection 'apex2 v. 7.0 (Bruker AXS, 2009)'
_computing_data_reduction 'SAINT+ v. 7.56a (Bruker AXS, 2008)'
_computing_molecular_graphics 'XP, SHELXTL v. 6.14 (Bruker, 2000)'
_computing_publication_material 'XCIF, SHELXTL v. 6.14 (Bruker, 2000)'
_computing_structure_refinement 'SHELXL-97 (Sheldrick, 1997)'
_computing_structure_solution 'SHELXS-97 (Sheldrick, 1990)'
_diffrn_ambient_temperature 100(2)
_diffrn_detector_area_resol_mean 8.26
_diffrn_measured_fraction_theta_full 0.996
_diffrn_measured_fraction_theta_max 0.921
_diffrn_measurement_device_type 'Bruker APEX DUO system'
_diffrn_measurement_method '\w rotations with narrow frames'
_diffrn_radiation_monochromator graphite
_diffrn_radiation_source 'fine-focus sealed tube'
_diffrn_radiation_type MoK\a
_diffrn_radiation_wavelength 0.71073
_diffrn_reflns_av_R_equivalents 0.0279
_diffrn_reflns_av_sigmaI/netI 0.0306
_diffrn_reflns_limit_h_max 14
_diffrn_reflns_limit_h_min -17
_diffrn_reflns_limit_k_max 22
_diffrn_reflns_limit_k_min -22
_diffrn_reflns_limit_l_max 21
_diffrn_reflns_limit_l_min -21
_diffrn_reflns_number 26959
_diffrn_reflns_theta_full 27.50
_diffrn_reflns_theta_max 29.59
_diffrn_reflns_theta_min 1.62
_diffrn_standards_decay_% 0
_exptl_absorpt_coefficient_mu 3.812
_exptl_absorpt_correction_T_max 0.862
_exptl_absorpt_correction_T_min 0.619
_exptl_absorpt_correction_type multi-scan
_exptl_absorpt_process_details
;
Absorption correction performed with SADABS program. This is based on the
method of Blessing: Blessing, R. H., Acta Crystallogr., Sect. A 1995, 51, 33.

SADABS: Area-Detector Absorption Correction. Bruker-AXS 
within SAINT+ package, v. 6.1 (2000).
;
_exptl_crystal_colour colourless
_exptl_crystal_density_diffrn 1.494
_exptl_crystal_density_method 'not measured'
_exptl_crystal_description 'irregular block'
_exptl_crystal_F_000 1576
_exptl_crystal_size_max 0.40
_exptl_crystal_size_mid 0.15
_exptl_crystal_size_min 0.12
_refine_diff_density_max 1.724
_refine_diff_density_min -0.971
_refine_diff_density_rms 0.087
_refine_ls_extinction_method none
_refine_ls_goodness_of_fit_ref 1.003
_refine_ls_hydrogen_treatment mixed
_refine_ls_matrix_type full
_refine_ls_number_parameters 388
_refine_ls_number_reflns 8956
_refine_ls_number_restraints 0
_refine_ls_restrained_S_all 1.003
_refine_ls_R_factor_all 0.0268
_refine_ls_R_factor_gt 0.0216
_refine_ls_shift/su_max 0.006
_refine_ls_shift/su_mean 0.000
_refine_ls_structure_factor_coef Fsqd
_refine_ls_weighting_details 'calc w=1/[\s^2^(Fo^2^)+(0.0303P)^2^+0.0000P] where P=(Fo^2^+2Fc^2^)/3'
_refine_ls_weighting_scheme calc
_refine_ls_wR_factor_gt 0.0531
_refine_ls_wR_factor_ref 0.0552
_reflns_number_gt 7865
_reflns_number_total 8956
_reflns_threshold_expression >2sigma(I)
_cod_data_source_file om501309g_si_002.cif
_cod_data_source_block 6-enriquen59
_cod_depositor_comments 'Adding full bibliography for 4085530--4085531.cif.'
_cod_original_sg_symbol_H-M P21/c
_cod_database_code 4085530
_shelx_f_squared_multiplier 1.000

loop_
_symmetry_equiv_pos_as_xyz
'x, y, z'
'-x, y+1/2, -z+1/2'
'-x, -y, -z'
'x, -y-1/2, z-1/2'

loop_
_atom_site_label
_atom_site_type_symbol
_atom_site_fract_x
_atom_site_fract_y
_atom_site_fract_z
_atom_site_U_iso_or_equiv
_atom_site_adp_type
_atom_site_occupancy
_atom_site_symmetry_multiplicity
_atom_site_calc_flag
_atom_site_refinement_flags
Os1 Os 0.246357(6) 0.668976(4) 0.162909(5) 0.01695(3) Uani 1 1 d .
H01 H 0.3920(19) 0.6734(11) 0.1808(16) 0.020 Uiso 1 1 d .
H02 H 0.3011(19) 0.6791(12) 0.2673(16) 0.020 Uiso 1 1 d .
P1 P 0.24743(4) 0.52664(3) 0.16533(3) 0.01807(11) Uani 1 1 d .
P2 P 0.23776(4) 0.81011(3) 0.14308(4) 0.01967(11) Uani 1 1 d .
O1 O 0.44977(12) 0.74470(9) 0.29808(10) 0.0268(3) Uani 1 1 d .
O2 O 0.45266(12) 0.60713(9) 0.29994(10) 0.0272(3) Uani 1 1 d .
O4 O -0.00457(12) 0.65987(9) 0.13533(10) 0.0262(3) Uani 1 1 d .
O5 O 0.07514(13) 0.68026(9) 0.27252(10) 0.0281(4) Uani 1 1 d .
O6 O 0.13784(13) 0.65677(10) -0.01882(11) 0.0313(4) Uani 1 1 d .
B1 B 0.3971(2) 0.67495(13) 0.25893(17) 0.0231(5) Uani 1 1 d .
B2 B 0.0952(2) 0.66956(14) 0.19021(18) 0.0243(5) Uani 1 1 d .
C1 C 0.52576(17) 0.71822(13) 0.36325(14) 0.0239(5) Uani 1 1 d .
C2 C 0.5912(2) 0.76150(15) 0.42304(16) 0.0329(5) Uani 1 1 d .
H2 H 0.5882 0.8179 0.4238 0.040 Uiso 1 1 calc R
C3 C 0.6629(2) 0.71927(17) 0.48318(16) 0.0400(6) Uani 1 1 d .
H3 H 0.7104 0.7477 0.5249 0.048 Uiso 1 1 calc R
C4 C 0.6660(2) 0.63771(17) 0.48309(16) 0.0343(6) Uani 1 1 d .
H4 H 0.7158 0.6108 0.5245 0.041 Uiso 1 1 calc R
C5 C 0.59744(19) 0.59378(14) 0.42346(15) 0.0273(5) Uani 1 1 d .
H5 H 0.5983 0.5373 0.4238 0.033 Uiso 1 1 calc R
C6 C 0.52813(17) 0.63583(13) 0.36383(14) 0.0230(4) Uani 1 1 d .
C7 C -0.03342(19) 0.67735(13) 0.26612(16) 0.0275(5) Uani 1 1 d .
C8 C -0.0911(2) 0.68606(16) 0.32832(18) 0.0364(6) Uani 1 1 d .
H8 H -0.0579 0.6956 0.3847 0.044 Uiso 1 1 calc R
C9 C -0.2010(2) 0.68008(15) 0.30382(19) 0.0381(6) Uani 1 1 d .
H9 H -0.2441 0.6861 0.3446 0.046 Uiso 1 1 calc R
C10 C -0.2487(2) 0.66562(14) 0.2220(2) 0.0380(7) Uani 1 1 d .
H10 H -0.3239 0.6619 0.2079 0.046 Uiso 1 1 calc R
C11 C -0.1906(2) 0.65640(15) 0.15994(19) 0.0355(6) Uani 1 1 d .
H11 H -0.2236 0.6453 0.1038 0.043 Uiso 1 1 calc R
C12 C -0.08070(18) 0.66431(13) 0.18400(16) 0.0273(5) Uani 1 1 d .
C13 C 0.34319(17) 0.48231(13) 0.10634(14) 0.0244(5) Uani 1 1 d .
H13 H 0.3273 0.4241 0.1016 0.029 Uiso 1 1 calc R
C14 C 0.3279(2) 0.51461(15) 0.01712(15) 0.0336(6) Uani 1 1 d .
H14A H 0.3513 0.5701 0.0186 0.050 Uiso 1 1 calc R
H14B H 0.2527 0.5115 -0.0094 0.050 Uiso 1 1 calc R
H14C H 0.3699 0.4829 -0.0150 0.050 Uiso 1 1 calc R
C15 C 0.46004(18) 0.49019(15) 0.14919(16) 0.0332(6) Uani 1 1 d .
H15A H 0.5048 0.4638 0.1152 0.050 Uiso 1 1 calc R
H15B H 0.4709 0.4652 0.2044 0.050 Uiso 1 1 calc R
H15C H 0.4791 0.5466 0.1553 0.050 Uiso 1 1 calc R
C16 C 0.11836(17) 0.48309(13) 0.11061(14) 0.0248(5) Uani 1 1 d .
H16 H 0.0878 0.5218 0.0658 0.030 Uiso 1 1 calc R
C17 C 0.03756(19) 0.47646(15) 0.16813(17) 0.0349(6) Uani 1 1 d .
H17A H -0.0341 0.4724 0.1342 0.052 Uiso 1 1 calc R
H17B H 0.0422 0.5238 0.2037 0.052 Uiso 1 1 calc R
H17C H 0.0530 0.4290 0.2032 0.052 Uiso 1 1 calc R
C18 C 0.1243(2) 0.40285(15) 0.06675(16) 0.0344(6) Uani 1 1 d .
H18A H 0.1563 0.3631 0.1079 0.052 Uiso 1 1 calc R
H18B H 0.1677 0.4085 0.0240 0.052 Uiso 1 1 calc R
H18C H 0.0526 0.3858 0.0404 0.052 Uiso 1 1 calc R
C19 C 0.28468(18) 0.47651(12) 0.26843(13) 0.0230(4) Uani 1 1 d .
H19 H 0.3616 0.4891 0.2879 0.028 Uiso 1 1 calc R
C20 C 0.2297(2) 0.51115(15) 0.33610(14) 0.0323(5) Uani 1 1 d .
H20A H 0.1595 0.4869 0.3315 0.048 Uiso 1 1 calc R
H20B H 0.2220 0.5688 0.3285 0.048 Uiso 1 1 calc R
H20C H 0.2726 0.4999 0.3914 0.048 Uiso 1 1 calc R
C21 C 0.27922(19) 0.38547(13) 0.26712(15) 0.0292(5) Uani 1 1 d .
H21A H 0.3115 0.3647 0.3223 0.044 Uiso 1 1 calc R
H21B H 0.3178 0.3650 0.2254 0.044 Uiso 1 1 calc R
H21C H 0.2049 0.3686 0.2528 0.044 Uiso 1 1 calc R
C22 C 0.10475(18) 0.84296(14) 0.08379(16) 0.0280(5) Uani 1 1 d .
H22 H 0.0770 0.7978 0.0460 0.034 Uiso 1 1 calc R
C23 C 0.02417(19) 0.85520(16) 0.14082(18) 0.0372(6) Uani 1 1 d .
H23A H 0.0379 0.9062 0.1700 0.056 Uiso 1 1 calc R
H23B H 0.0310 0.8120 0.1818 0.056 Uiso 1 1 calc R
H23C H -0.0478 0.8552 0.1070 0.056 Uiso 1 1 calc R
C24 C 0.1021(2) 0.91614(15) 0.02698(17) 0.0391(6) Uani 1 1 d .
H24A H 0.0290 0.9259 -0.0021 0.059 Uiso 1 1 calc R
H24B H 0.1470 0.9065 -0.0141 0.059 Uiso 1 1 calc R
H24C H 0.1285 0.9626 0.0609 0.059 Uiso 1 1 calc R
C25 C 0.32927(18) 0.84744(14) 0.07615(15) 0.0256(5) Uani 1 1 d .
H25 H 0.3100 0.9042 0.0628 0.031 Uiso 1 1 calc R
C26 C 0.3146(2) 0.80244(16) -0.00803(15) 0.0321(5) Uani 1 1 d .
H26A H 0.3564 0.8285 -0.0445 0.048 Uiso 1 1 calc R
H26B H 0.2394 0.8029 -0.0350 0.048 Uiso 1 1 calc R
H26C H 0.3386 0.7474 0.0021 0.048 Uiso 1 1 calc R
C27 C 0.4460(2) 0.84623(16) 0.11849(18) 0.0359(6) Uani 1 1 d .
H27A H 0.4665 0.7920 0.1367 0.054 Uiso 1 1 calc R
H27B H 0.4571 0.8817 0.1670 0.054 Uiso 1 1 calc R
H27C H 0.4894 0.8642 0.0789 0.054 Uiso 1 1 calc R
C28 C 0.27471(18) 0.87324(13) 0.23733(14) 0.0249(5) Uani 1 1 d .
H28 H 0.3526 0.8644 0.2568 0.030 Uiso 1 1 calc R
C29 C 0.2631(2) 0.96318(14) 0.22355(17) 0.0352(6) Uani 1 1 d .
H29A H 0.1876 0.9773 0.2113 0.053 Uiso 1 1 calc R
H29B H 0.2958 0.9787 0.1765 0.053 Uiso 1 1 calc R
H29C H 0.2984 0.9911 0.2741 0.053 Uiso 1 1 calc R
C30 C 0.2247(2) 0.84840(15) 0.31119(16) 0.0334(5) Uani 1 1 d .
H30A H 0.2597 0.8767 0.3616 0.050 Uiso 1 1 calc R
H30B H 0.2334 0.7910 0.3202 0.050 Uiso 1 1 calc R
H30C H 0.1490 0.8616 0.2991 0.050 Uiso 1 1 calc R
C31 C 0.18128(18) 0.66138(12) 0.04963(16) 0.0231(5) Uani 1 1 d .

loop_
_atom_site_aniso_label
_atom_site_aniso_U_11
_atom_site_aniso_U_22
_atom_site_aniso_U_33
_atom_site_aniso_U_23
_atom_site_aniso_U_13
_atom_site_aniso_U_12
Os1 0.01773(5) 0.01545(5) 0.01878(5) 0.00057(3) 0.00629(3) 0.00043(3)
P1 0.0206(3) 0.0156(2) 0.0192(3) -0.0001(2) 0.0069(2) -0.00023(19)
P2 0.0229(3) 0.0161(2) 0.0222(3) 0.0021(2) 0.0100(2) 0.0025(2)
O1 0.0268(8) 0.0180(7) 0.0337(9) 0.0024(7) 0.0011(7) -0.0004(6)
O2 0.0258(8) 0.0204(8) 0.0319(9) -0.0021(7) -0.0029(7) 0.0009(6)
O4 0.0211(7) 0.0325(9) 0.0264(9) -0.0002(7) 0.0082(7) 0.0004(6)
O5 0.0255(8) 0.0350(9) 0.0259(9) 0.0007(7) 0.0102(7) 0.0009(7)
O6 0.0334(9) 0.0388(10) 0.0215(9) 0.0012(7) 0.0046(7) -0.0034(7)
B1 0.0231(11) 0.0168(12) 0.0288(14) 0.0001(10) 0.0033(10) -0.0014(9)
B2 0.0256(12) 0.0206(12) 0.0271(13) 0.0018(10) 0.0058(10) 0.0008(9)
C1 0.0242(10) 0.0251(11) 0.0234(11) 0.0016(9) 0.0069(9) -0.0020(9)
C2 0.0400(13) 0.0266(12) 0.0320(13) -0.0026(10) 0.0066(11) -0.0091(10)
C3 0.0446(15) 0.0467(16) 0.0260(13) -0.0030(12) -0.0002(11) -0.0137(12)
C4 0.0329(13) 0.0443(15) 0.0246(12) 0.0056(11) 0.0030(10) -0.0010(11)
C5 0.0311(12) 0.0274(12) 0.0243(12) 0.0028(9) 0.0074(10) 0.0017(9)
C6 0.0236(10) 0.0235(11) 0.0231(11) -0.0019(9) 0.0075(9) -0.0015(9)
C7 0.0274(11) 0.0250(12) 0.0326(13) 0.0033(10) 0.0119(10) 0.0018(9)
C8 0.0397(14) 0.0369(14) 0.0382(15) 0.0038(12) 0.0213(12) 0.0036(11)
C9 0.0350(13) 0.0334(14) 0.0529(18) 0.0081(12) 0.0257(13) 0.0041(11)
C10 0.0256(12) 0.0276(13) 0.064(2) 0.0082(12) 0.0166(13) 0.0031(9)
C11 0.0275(12) 0.0322(13) 0.0457(16) 0.0042(12) 0.0047(11) 0.0011(10)
C12 0.0241(11) 0.0241(12) 0.0362(14) 0.0031(10) 0.0122(10) 0.0024(8)
C13 0.0270(11) 0.0206(11) 0.0281(12) -0.0040(9) 0.0115(9) 0.0032(8)
C14 0.0397(13) 0.0352(14) 0.0302(13) -0.0029(11) 0.0173(11) 0.0027(11)
C15 0.0265(11) 0.0350(14) 0.0406(15) 0.0012(11) 0.0132(10) 0.0078(10)
C16 0.0237(10) 0.0236(11) 0.0271(12) -0.0006(9) 0.0048(9) -0.0034(9)
C17 0.0276(12) 0.0305(13) 0.0489(16) -0.0021(12) 0.0131(11) -0.0049(10)
C18 0.0350(13) 0.0325(14) 0.0342(14) -0.0087(11) 0.0032(11) -0.0076(10)
C19 0.0300(11) 0.0177(10) 0.0218(11) 0.0005(9) 0.0064(9) -0.0018(8)
C20 0.0504(14) 0.0269(12) 0.0224(12) 0.0028(10) 0.0143(11) -0.0013(11)
C21 0.0399(13) 0.0193(11) 0.0288(12) 0.0047(10) 0.0080(10) -0.0013(9)
C22 0.0266(11) 0.0259(12) 0.0314(13) 0.0042(10) 0.0057(10) 0.0064(9)
C23 0.0284(12) 0.0357(14) 0.0507(17) 0.0031(13) 0.0151(12) 0.0104(11)
C24 0.0414(14) 0.0342(14) 0.0415(16) 0.0116(12) 0.0072(12) 0.0134(11)
C25 0.0304(11) 0.0219(11) 0.0278(12) 0.0045(9) 0.0138(10) -0.0014(9)
C26 0.0401(14) 0.0342(13) 0.0272(13) -0.0002(11) 0.0191(11) -0.0037(11)
C27 0.0299(12) 0.0407(14) 0.0406(15) 0.0014(12) 0.0155(11) -0.0070(11)
C28 0.0320(11) 0.0183(10) 0.0261(11) -0.0033(9) 0.0098(9) 0.0011(9)
C29 0.0465(15) 0.0224(12) 0.0385(15) -0.0014(11) 0.0129(12) 0.0017(11)
C30 0.0479(15) 0.0284(12) 0.0268(12) -0.0042(11) 0.0146(11) 0.0013(11)
C31 0.0214(10) 0.0211(11) 0.0287(12) 0.0027(9) 0.0097(9) -0.0001(8)

loop_
_atom_type_symbol
_atom_type_description
_atom_type_scat_dispersion_real
_atom_type_scat_dispersion_imag
_atom_type_scat_source
C C 0.0033 0.0016 'International Tables Vol C Tables 4.2.6.8 and 6.1.1.4'
H H 0.0000 0.0000 'International Tables Vol C Tables 4.2.6.8 and 6.1.1.4'
B B 0.0013 0.0007 'International Tables Vol C Tables 4.2.6.8 and 6.1.1.4'
O O 0.0106 0.0060 'International Tables Vol C Tables 4.2.6.8 and 6.1.1.4'
P P 0.1023 0.0942 'International Tables Vol C Tables 4.2.6.8 and 6.1.1.4'
Os Os -1.2165 7.6030 'International Tables Vol C Tables 4.2.6.8 and 6.1.1.4'

loop_
_geom_angle_atom_site_label_1
_geom_angle_atom_site_label_2
_geom_angle_atom_site_label_3
_geom_angle
C31 Os1 B2 87.49(10)
C31 Os1 B1 148.00(10)
B2 Os1 B1 124.50(11)
C31 Os1 P1 87.03(6)
B2 Os1 P1 90.22(7)
B1 Os1 P1 91.83(6)
C31 Os1 P2 86.25(6)
B2 Os1 P2 90.23(7)
B1 Os1 P2 93.48(6)
P1 Os1 P2 173.239(19)
C31 Os1 H01 113.7(8)
B2 Os1 H01 158.7(8)
B1 Os1 H01 34.3(8)
P1 Os1 H01 92.0(6)
P2 Os1 H01 90.0(6)
C31 Os1 H02 177.2(8)
B2 Os1 H02 90.3(8)
B1 Os1 H02 34.2(8)
P1 Os1 H02 94.8(7)
P2 Os1 H02 92.0(7)
H01 Os1 H02 68.4(11)
C19 P1 C13 101.95(10)
C19 P1 C16 107.55(10)
C13 P1 C16 102.13(10)
C19 P1 Os1 117.91(7)
C13 P1 Os1 113.24(7)
C16 P1 Os1 112.44(7)
C28 P2 C25 101.81(10)
C28 P2 C22 108.62(11)
C25 P2 C22 102.37(11)
C28 P2 Os1 117.27(7)
C25 P2 Os1 113.30(8)
C22 P2 Os1 112.03(8)
C1 O1 B1 106.34(17)
C6 O2 B1 106.75(17)
C12 O4 B2 106.56(19)
C7 O5 B2 106.86(19)
O2 B1 O1 107.00(19)
O2 B1 Os1 124.84(15)
O1 B1 Os1 127.81(15)
O2 B1 H01 112.1(9)
O1 B1 H01 113.1(10)
Os1 B1 H01 55.0(11)
O2 B1 H02 113.4(10)
O1 B1 H02 106.8(10)
Os1 B1 H02 49.7(11)
H01 B1 H02 104.5(16)
O4 B2 O5 107.5(2)
O4 B2 Os1 129.07(19)
O5 B2 Os1 123.43(18)
C2 C1 O1 128.8(2)
C2 C1 C6 121.2(2)
O1 C1 C6 109.98(18)
C1 C2 C3 117.3(2)
C1 C2 H2 121.4
C3 C2 H2 121.4
C4 C3 C2 121.4(2)
C4 C3 H3 119.3
C2 C3 H3 119.3
C3 C4 C5 121.2(2)
C3 C4 H4 119.4
C5 C4 H4 119.4
C6 C5 C4 117.0(2)
C6 C5 H5 121.5
C4 C5 H5 121.5
O2 C6 C5 128.4(2)
O2 C6 C1 109.69(18)
C5 C6 C1 121.9(2)
C8 C7 C12 122.4(2)
C8 C7 O5 128.5(2)
C12 C7 O5 109.1(2)
C7 C8 C9 116.2(3)
C7 C8 H8 121.9
C9 C8 H8 121.9
C10 C9 C8 121.6(3)
C10 C9 H9 119.2
C8 C9 H9 119.2
C9 C10 C11 121.9(2)
C9 C10 H10 119.0
C11 C10 H10 119.0
C10 C11 C12 116.5(3)
C10 C11 H11 121.8
C12 C11 H11 121.8
C7 C12 O4 110.0(2)
C7 C12 C11 121.2(2)
O4 C12 C11 128.8(2)
C14 C13 C15 109.61(19)
C14 C13 P1 112.02(15)
C15 C13 P1 114.66(16)
C14 C13 H13 106.7
C15 C13 H13 106.7
P1 C13 H13 106.7
C13 C14 H14A 109.5
C13 C14 H14B 109.5
H14A C14 H14B 109.5
C13 C14 H14C 109.5
H14A C14 H14C 109.5
H14B C14 H14C 109.5
C13 C15 H15A 109.5
C13 C15 H15B 109.5
H15A C15 H15B 109.5
C13 C15 H15C 109.5
H15A C15 H15C 109.5
H15B C15 H15C 109.5
C17 C16 C18 108.80(19)
C17 C16 P1 112.28(16)
C18 C16 P1 116.48(16)
C17 C16 H16 106.2
C18 C16 H16 106.2
P1 C16 H16 106.2
C16 C17 H17A 109.5
C16 C17 H17B 109.5
H17A C17 H17B 109.5
C16 C17 H17C 109.5
H17A C17 H17C 109.5
H17B C17 H17C 109.5
C16 C18 H18A 109.5
C16 C18 H18B 109.5
H18A C18 H18B 109.5
C16 C18 H18C 109.5
H18A C18 H18C 109.5
H18B C18 H18C 109.5
C21 C19 C20 111.25(18)
C21 C19 P1 115.94(15)
C20 C19 P1 113.89(16)
C21 C19 H19 104.8
C20 C19 H19 104.8
P1 C19 H19 104.8
C19 C20 H20A 109.5
C19 C20 H20B 109.5
H20A C20 H20B 109.5
C19 C20 H20C 109.5
H20A C20 H20C 109.5
H20B C20 H20C 109.5
C19 C21 H21A 109.5
C19 C21 H21B 109.5
H21A C21 H21B 109.5
C19 C21 H21C 109.5
H21A C21 H21C 109.5
H21B C21 H21C 109.5
C23 C22 C24 108.65(19)
C23 C22 P2 112.42(17)
C24 C22 P2 117.26(17)
C23 C22 H22 105.9
C24 C22 H22 105.9
P2 C22 H22 105.9
C22 C23 H23A 109.5
C22 C23 H23B 109.5
H23A C23 H23B 109.5
C22 C23 H23C 109.5
H23A C23 H23C 109.5
H23B C23 H23C 109.5
C22 C24 H24A 109.5
C22 C24 H24B 109.5
H24A C24 H24B 109.5
C22 C24 H24C 109.5
H24A C24 H24C 109.5
H24B C24 H24C 109.5
C27 C25 C26 109.6(2)
C27 C25 P2 114.05(17)
C26 C25 P2 111.95(16)
C27 C25 H25 107.0
C26 C25 H25 107.0
P2 C25 H25 107.0
C25 C26 H26A 109.5
C25 C26 H26B 109.5
H26A C26 H26B 109.5
C25 C26 H26C 109.5
H26A C26 H26C 109.5
H26B C26 H26C 109.5
C25 C27 H27A 109.5
C25 C27 H27B 109.5
H27A C27 H27B 109.5
C25 C27 H27C 109.5
H27A C27 H27C 109.5
H27B C27 H27C 109.5
C30 C28 C29 109.94(19)
C30 C28 P2 114.73(16)
C29 C28 P2 116.25(17)
C30 C28 H28 104.9
C29 C28 H28 104.9
P2 C28 H28 104.9
C28 C29 H29A 109.5
C28 C29 H29B 109.5
H29A C29 H29B 109.5
C28 C29 H29C 109.5
H29A C29 H29C 109.5
H29B C29 H29C 109.5
C28 C30 H30A 109.5
C28 C30 H30B 109.5
H30A C30 H30B 109.5
C28 C30 H30C 109.5
H30A C30 H30C 109.5
H30B C30 H30C 109.5
O6 C31 Os1 177.5(2)

loop_
_geom_bond_atom_site_label_1
_geom_bond_atom_site_label_2
_geom_bond_distance
Os1 C31 1.879(3)
Os1 B2 2.076(3)
Os1 B1 2.244(3)
Os1 P1 2.3949(6)
Os1 P2 2.3960(6)
Os1 H01 1.84(2)
Os1 H02 1.72(3)
P1 C19 1.859(2)
P1 C13 1.860(2)
P1 C16 1.873(2)
P2 C28 1.853(2)
P2 C25 1.863(2)
P2 C22 1.875(2)
O1 C1 1.370(3)
O1 B1 1.440(3)
O2 C6 1.366(3)
O2 B1 1.440(3)
O4 C12 1.377(3)
O4 B2 1.422(3)
O5 C7 1.379(3)
O5 B2 1.428(3)
O6 C31 1.150(3)
B1 H01 1.26(2)
B1 H02 1.27(2)
C1 C2 1.367(3)
C1 C6 1.386(3)
C2 C3 1.401(4)
C2 H2 0.9500
C3 C4 1.373(4)
C3 H3 0.9500
C4 C5 1.391(3)
C4 H4 0.9500
C5 C6 1.379(3)
C5 H5 0.9500
C7 C8 1.377(3)
C7 C12 1.377(4)
C8 C9 1.395(4)
C8 H8 0.9500
C9 C10 1.377(4)
C9 H9 0.9500
C10 C11 1.380(4)
C10 H10 0.9500
C11 C12 1.396(3)
C11 H11 0.9500
C13 C14 1.531(3)
C13 C15 1.533(3)
C13 H13 1.0000
C14 H14A 0.9800
C14 H14B 0.9800
C14 H14C 0.9800
C15 H15A 0.9800
C15 H15B 0.9800
C15 H15C 0.9800
C16 C17 1.534(3)
C16 C18 1.537(3)
C16 H16 1.0000
C17 H17A 0.9800
C17 H17B 0.9800
C17 H17C 0.9800
C18 H18A 0.9800
C18 H18B 0.9800
C18 H18C 0.9800
C19 C21 1.533(3)
C19 C20 1.537(3)
C19 H19 1.0000
C20 H20A 0.9800
C20 H20B 0.9800
C20 H20C 0.9800
C21 H21A 0.9800
C21 H21B 0.9800
C21 H21C 0.9800
C22 C23 1.536(3)
C22 C24 1.538(3)
C22 H22 1.0000
C23 H23A 0.9800
C23 H23B 0.9800
C23 H23C 0.9800
C24 H24A 0.9800
C24 H24B 0.9800
C24 H24C 0.9800
C25 C27 1.524(3)
C25 C26 1.548(3)
C25 H25 1.0000
C26 H26A 0.9800
C26 H26B 0.9800
C26 H26C 0.9800
C27 H27A 0.9800
C27 H27B 0.9800
C27 H27C 0.9800
C28 C30 1.531(3)
C28 C29 1.533(3)
C28 H28 1.0000
C29 H29A 0.9800
C29 H29B 0.9800
C29 H29C 0.9800
C30 H30A 0.9800
C30 H30B 0.9800
C30 H30C 0.9800
